data_2219929
loop_
_publ_author_name
'Anuradha, N.'
'Thiruvalluvar, A.'
'Mahalinga, M.'
'Butcher, R. J.'

_publ_section_title
;
 (<i>E</i>)-3-(4-Fluorophenyl)-1-[4-(methylsulfanyl)phenyl]prop-2-en-1-one
;
_journal_coeditor_code LH2707
_journal_issue 11
_journal_name_full 'Acta Crystallographica Section E'
_journal_page_first o2118
_journal_page_last o2119
_journal_paper_doi 10.1107/S1600536808032807
_journal_volume 64
_journal_year 2008
_chemical_formula_iupac 'C16 H13 F O S'
_chemical_formula_moiety 'C16 H13 F O S'
_chemical_formula_structural 'C16 H13 F O S'
_chemical_formula_sum 'C16 H13 F O S'
_chemical_formula_weight 272.33
_chemical_melting_point 398.0(10)
_chemical_name_common chalcone
_chemical_name_systematic
;
(E)-3-(4-Fluorophenyl)-1-[4-(methylsulfanyl)phenyl]prop-2-en-1-one
;
_space_group_IT_number 14
_symmetry_cell_setting monoclinic
_symmetry_space_group_name_Hall '-P 2ybc'
_symmetry_space_group_name_H-M 'P 1 21/c 1'
_atom_sites_solution_hydrogens geom
_atom_sites_solution_primary direct
_atom_sites_solution_secondary difmap
_cell_angle_alpha 90
_cell_angle_beta 90.781(3)
_cell_angle_gamma 90
_cell_formula_units_Z 4
_cell_length_a 29.7846(9)
_cell_length_b 5.7070(3)
_cell_length_c 7.7071(4)
_cell_measurement_reflns_used 5213
_cell_measurement_temperature 200(2)
_cell_measurement_theta_max 32.3965
_cell_measurement_theta_min 4.6486
_cell_volume 1309.94(10)
_computing_cell_refinement 'CrysAlis RED (Oxford Diffraction, 2008)'
_computing_data_collection 'CrysAlis CCD (Oxford Diffraction, 2008)'
_computing_data_reduction 'CrysAlis RED (Oxford Diffraction, 2008)'
_computing_molecular_graphics 'ORTEP-3 (Farrugia, 1997)'
_computing_publication_material 'PLATON (Spek, 2003)'
_computing_structure_refinement 'SHELXL97 (Sheldrick, 2008)'
_computing_structure_solution 'SHELXS97 (Sheldrick, 2008)'
_diffrn_ambient_temperature 200(2)
_diffrn_detector_area_resol_mean 10.5081
_diffrn_measured_fraction_theta_full 0.991
_diffrn_measured_fraction_theta_max 0.912
_diffrn_measurement_device_type 'Oxford Diffraction R Gemini'
_diffrn_measurement_method '\f and \w'
_diffrn_radiation_monochromator graphite
_diffrn_radiation_source 'fine-focus sealed tube'
_diffrn_radiation_type MoK\a
_diffrn_radiation_wavelength 0.71073
_diffrn_reflns_av_R_equivalents 0.0239
_diffrn_reflns_av_sigmaI/netI 0.0390
_diffrn_reflns_limit_h_max 43
_diffrn_reflns_limit_h_min -44
_diffrn_reflns_limit_k_max 8
_diffrn_reflns_limit_k_min -8
_diffrn_reflns_limit_l_max 11
_diffrn_reflns_limit_l_min -11
_diffrn_reflns_number 11708
_diffrn_reflns_theta_full 25.00
_diffrn_reflns_theta_max 32.46
_diffrn_reflns_theta_min 4.66
_diffrn_standards_decay_% 0
_diffrn_standards_interval_count 0
_diffrn_standards_interval_time 0
_diffrn_standards_number 0
_exptl_absorpt_coefficient_mu 0.247
_exptl_absorpt_correction_T_max 1.00000
_exptl_absorpt_correction_T_min 0.94526
_exptl_absorpt_correction_type multi-scan
_exptl_absorpt_process_details '(CrysAlis RED; Oxford Diffraction, 2008)'
_exptl_crystal_colour colourless
_exptl_crystal_density_diffrn 1.381
_exptl_crystal_density_method 'Not Measured'
_exptl_crystal_description chunk
_exptl_crystal_F_000 568
_exptl_crystal_size_max 0.44
_exptl_crystal_size_mid 0.41
_exptl_crystal_size_min 0.31
_refine_diff_density_max 0.305
_refine_diff_density_min -0.261
_refine_ls_extinction_method none
_refine_ls_goodness_of_fit_ref 1.050
_refine_ls_hydrogen_treatment constr
_refine_ls_matrix_type full
_refine_ls_number_parameters 172
_refine_ls_number_reflns 4318
_refine_ls_number_restraints 0
_refine_ls_restrained_S_all 1.050
_refine_ls_R_factor_all 0.0675
_refine_ls_R_factor_gt 0.0422
_refine_ls_shift/su_max 0.001
_refine_ls_shift/su_max_lt 0.001
_refine_ls_shift/su_mean 0.000
_refine_ls_structure_factor_coef Fsqd
_refine_ls_weighting_details 'calc w=1/[\s^2^(Fo^2^)+(0.0594P)^2^+0.198P] where P=(Fo^2^+2Fc^2^)/3'
_refine_ls_weighting_scheme calc
_refine_ls_wR_factor_gt 0.1089
_refine_ls_wR_factor_ref 0.1175
_reflns_number_gt 2944
_reflns_number_total 4318
_reflns_threshold_expression I>2\s(I)
_cod_data_source_file lh2707.cif
_cod_data_source_block I
_cod_depositor_comments
;
The following automatic conversions were performed:
'_symmetry_cell_setting' value 'Monoclinic' changed to 'monoclinic'
according to '/home/saulius/struct/CIF-dictionaries/cif_core.dic'
dictionary named 'cif_core.dic' version 2.4.1 from 2010-06-29.

Automatic conversion script
Id: cif_fix_enum 1527 2010-12-29 10:47:43Z saulius 

The following automatic conversions were performed:

'_symmetry_cell_setting' value 'Monoclinic' changed to 'monoclinic'
according to /home/saulius/struct/CIF-dictionaries/cif_core.dic
dictionary named 'cif_core.dic' version 2.4.1 from 2010-06-29.

Automatic conversion script
Id: cif_fix_values 1715 2011-07-08 13:25:40Z adriana 
;
_cod_original_sg_symbol_H-M 'P 21/c'
_cod_database_code 2219929
_cod_database_fobs_code 2219929

loop_
_symmetry_equiv_pos_site_id
_symmetry_equiv_pos_as_xyz
1 x,y,z
2 -x,1/2+y,1/2-z
3 -x,-y,-z
4 x,1/2-y,1/2+z

loop_
_atom_site_aniso_label
_atom_site_aniso_U_11
_atom_site_aniso_U_22
_atom_site_aniso_U_33
_atom_site_aniso_U_12
_atom_site_aniso_U_13
_atom_site_aniso_U_23
S1 0.0219(2) 0.0389(2) 0.0411(2) 0.00320(10) -0.00380(10) 0.0049(2)
F1 0.0332(4) 0.0550(6) 0.0669(6) 0.0198(4) -0.0025(4) -0.0060(5)
O1 0.0307(5) 0.0469(7) 0.0590(7) 0.0045(5) -0.0097(5) -0.0244(6)
C1 0.0230(5) 0.0306(7) 0.0292(6) 0.0010(5) 0.0002(4) -0.0019(6)
C2 0.0246(6) 0.0310(7) 0.0345(7) 0.0028(5) -0.0026(5) -0.0051(6)
C3 0.0265(6) 0.0297(7) 0.0278(6) 0.0008(5) -0.0022(5) -0.0016(5)
C4 0.0280(7) 0.0479(10) 0.0459(8) -0.0041(6) -0.0028(6) -0.0090(7)
C11 0.0224(5) 0.0306(7) 0.0251(6) 0.0008(5) -0.0025(4) 0.0031(5)
C12 0.0275(6) 0.0317(7) 0.0340(7) -0.0016(5) -0.0065(5) 0.0002(6)
C13 0.0235(6) 0.0412(9) 0.0396(7) 0.0003(5) -0.0061(5) 0.0039(7)
C14 0.0258(6) 0.0382(8) 0.0378(7) 0.0091(5) -0.0013(5) 0.0040(6)
C15 0.0306(6) 0.0294(7) 0.0360(7) 0.0026(5) -0.0032(5) -0.0003(6)
C16 0.0241(5) 0.0302(7) 0.0309(6) -0.0008(5) -0.0037(5) 0.0028(6)
C21 0.0216(5) 0.0252(7) 0.0239(5) 0.0007(5) 0.0023(4) 0.0011(5)
C22 0.0260(6) 0.0239(7) 0.0319(6) 0.0007(5) 0.0008(5) -0.0023(5)
C23 0.0276(6) 0.0239(7) 0.0333(7) 0.0062(5) 0.0021(5) 0.0000(5)
C24 0.0211(5) 0.0285(7) 0.0230(5) 0.0018(5) 0.0012(4) 0.0038(5)
C25 0.0261(6) 0.0286(7) 0.0303(6) 0.0005(5) -0.0016(5) -0.0060(5)
C26 0.0235(5) 0.0276(7) 0.0319(6) 0.0046(5) 0.0011(5) -0.0045(5)

loop_
_atom_site_type_symbol
_atom_site_label
_atom_site_fract_x
_atom_site_fract_y
_atom_site_fract_z
_atom_site_U_iso_or_equiv
_atom_site_thermal_displace_type
_atom_site_calc_flag
_atom_site_refinement_flags
_atom_site_occupancy
S S1 0.058930(10) 0.50390(7) -0.09311(5) 0.03400(10) Uani d . 1.000
F F1 0.46877(3) -0.30207(18) 0.05308(14) 0.0517(3) Uani d . 1.000
O O1 0.26356(3) 0.6477(2) 0.26067(15) 0.0456(4) Uani d . 1.000
C C1 0.25225(4) 0.4852(2) 0.16574(17) 0.0276(3) Uani d . 1.000
C C2 0.28346(4) 0.2940(3) 0.12373(18) 0.0301(4) Uani d . 1.000
C C3 0.32640(4) 0.3052(3) 0.17803(17) 0.0280(4) Uani d . 1.000
C C4 0.04253(5) 0.2032(3) -0.1219(2) 0.0406(5) Uani d . 1.000
C C11 0.36238(4) 0.1383(2) 0.14776(16) 0.0261(3) Uani d . 1.000
C C12 0.40612(4) 0.1995(3) 0.19971(18) 0.0311(4) Uani d . 1.000
C C13 0.44234(4) 0.0527(3) 0.16800(19) 0.0348(4) Uani d . 1.000
C C14 0.43389(4) -0.1553(3) 0.08458(18) 0.0340(4) Uani d . 1.000
C C15 0.39128(4) -0.2253(3) 0.03214(18) 0.0320(4) Uani d . 1.000
C C16 0.35546(4) -0.0773(3) 0.06567(17) 0.0284(3) Uani d . 1.000
C C21 0.20523(4) 0.4821(2) 0.09295(15) 0.0236(3) Uani d . 1.000
C C22 0.17716(4) 0.6710(2) 0.12904(17) 0.0273(4) Uani d . 1.000
C C23 0.13282(4) 0.6734(2) 0.07161(17) 0.0283(4) Uani d . 1.000
C C24 0.11552(4) 0.4850(2) -0.02440(15) 0.0242(3) Uani d . 1.000
C C25 0.14336(4) 0.2957(3) -0.06185(17) 0.0284(4) Uani d . 1.000
C C26 0.18779(4) 0.2943(2) -0.00286(17) 0.0277(3) Uani d . 1.000
H H2 0.27322 0.16294 0.05831 0.0361 Uiso calc R 1.000
H H3 0.33432 0.43933 0.24477 0.0336 Uiso calc R 1.000
H H4A 0.01108 0.19622 -0.16057 0.0609 Uiso calc R 1.000
H H4B 0.04601 0.11943 -0.01154 0.0609 Uiso calc R 1.000
H H4C 0.06157 0.12997 -0.20931 0.0609 Uiso calc R 1.000
H H12 0.41112 0.34423 0.25774 0.0373 Uiso calc R 1.000
H H13 0.47196 0.09498 0.20296 0.0418 Uiso calc R 1.000
H H15 0.38671 -0.37078 -0.02529 0.0384 Uiso calc R 1.000
H H16 0.32590 -0.12312 0.03247 0.0341 Uiso calc R 1.000
H H22 0.18857 0.79998 0.19391 0.0327 Uiso calc R 1.000
H H23 0.11413 0.80338 0.09752 0.0339 Uiso calc R 1.000
H H25 0.13202 0.16744 -0.12769 0.0340 Uiso calc R 1.000
H H26 0.20647 0.16408 -0.02808 0.0332 Uiso calc R 1.000

loop_
_atom_type_symbol
_atom_type_description
_atom_type_scat_dispersion_real
_atom_type_scat_dispersion_imag
_atom_type_scat_source
S S 0.1246 0.1234 'International Tables Vol C Tables 4.2.6.8 and 6.1.1.4'
O O 0.0106 0.0060 'International Tables Vol C Tables 4.2.6.8 and 6.1.1.4'
F F 0.0171 0.0103 'International Tables Vol C Tables 4.2.6.8 and 6.1.1.4'
H H 0.0000 0.0000 'International Tables Vol C Tables 4.2.6.8 and 6.1.1.4'
C C 0.0033 0.0016 'International Tables Vol C Tables 4.2.6.8 and 6.1.1.4'

loop_
_geom_angle_atom_site_label_1
_geom_angle_atom_site_label_2
_geom_angle_atom_site_label_3
_geom_angle
_geom_angle_publ_flag
C4 S1 C24 103.64(6) no
O1 C1 C2 121.52(11) no
O1 C1 C21 118.64(11) no
C2 C1 C21 119.84(11) no
C1 C2 C3 119.87(14) no
C2 C3 C11 128.30(14) no
C3 C11 C12 118.34(12) no
C3 C11 C16 122.99(11) no
C12 C11 C16 118.65(12) no
C11 C12 C13 121.33(14) no
C12 C13 C14 117.78(12) no
F1 C14 C13 118.77(11) no
F1 C14 C15 118.01(14) no
C13 C14 C15 123.21(13) no
C14 C15 C16 118.27(15) no
C11 C16 C15 120.74(12) no
C1 C21 C22 118.36(10) no
C1 C21 C26 122.99(10) no
C22 C21 C26 118.60(11) no
C21 C22 C23 120.98(11) no
C22 C23 C24 120.21(11) no
S1 C24 C23 117.09(9) no
S1 C24 C25 123.64(9) no
C23 C24 C25 119.27(11) no
C24 C25 C26 120.11(13) no
C21 C26 C25 120.83(12) no
C1 C2 H2 120.00 no
C3 C2 H2 120.00 no
C2 C3 H3 116.00 no
C11 C3 H3 116.00 no
S1 C4 H4A 109.00 no
S1 C4 H4B 109.00 no
S1 C4 H4C 109.00 no
H4A C4 H4B 109.00 no
H4A C4 H4C 109.00 no
H4B C4 H4C 109.00 no
C11 C12 H12 119.00 no
C13 C12 H12 119.00 no
C12 C13 H13 121.00 no
C14 C13 H13 121.00 no
C14 C15 H15 121.00 no
C16 C15 H15 121.00 no
C11 C16 H16 120.00 no
C15 C16 H16 120.00 no
C21 C22 H22 120.00 no
C23 C22 H22 119.00 no
C22 C23 H23 120.00 no
C24 C23 H23 120.00 no
C24 C25 H25 120.00 no
C26 C25 H25 120.00 no
C21 C26 H26 120.00 no
C25 C26 H26 120.00 no

loop_
_geom_bond_atom_site_label_1
_geom_bond_atom_site_label_2
_geom_bond_distance
_geom_bond_publ_flag
S1 C4 1.7972(17) no
S1 C24 1.7631(12) no
F1 C14 1.3589(17) no
O1 C1 1.2256(17) no
C1 C2 1.4724(19) no
C1 C21 1.5016(17) no
C2 C3 1.3418(17) no
C3 C11 1.4550(19) no
C11 C12 1.4019(17) no
C11 C16 1.398(2) no
C12 C13 1.390(2) no
C13 C14 1.372(2) no
C14 C15 1.3855(18) no
C15 C16 1.388(2) no
C21 C22 1.3946(16) no
C21 C26 1.3976(17) no
C22 C23 1.3872(17) no
C23 C24 1.3995(17) no
C24 C25 1.3945(19) no
C25 C26 1.3934(17) no
C2 H2 0.9500 no
C3 H3 0.9500 no
C4 H4A 0.9800 no
C4 H4B 0.9800 no
C4 H4C 0.9800 no
C12 H12 0.9500 no
C13 H13 0.9500 no
C15 H15 0.9500 no
C16 H16 0.9500 no
C22 H22 0.9500 no
C23 H23 0.9500 no
C25 H25 0.9500 no
C26 H26 0.9500 no

loop_
_geom_contact_atom_site_label_1
_geom_contact_atom_site_label_2
_geom_contact_distance
_geom_contact_site_symmetry_2
_geom_contact_publ_flag
S1 H4A 3.0100 2_554 no
S1 H4C 3.0600 4_555 no
S1 H23 3.1200 4_564 no
F1 F1 3.0456(14) 3_645 no
F1 H13 2.6300 2_645 no
O1 H3 2.4200 . no
O1 H16 2.8900 1_565 no
O1 H22 2.4400 . no
O1 H2 2.9100 4_555 no
O1 H16 2.7800 4_555 no
C1 C26 3.5900(18) 4_555 no
C3 C15 3.498(2) 1_565 no
C3 C16 3.466(2) 4_555 no
C12 C15 3.553(2) 1_565 no
C15 C12 3.553(2) 1_545 no
C15 C3 3.498(2) 1_545 no
C16 C3 3.466(2) 4_554 no
C21 C26 3.5364(17) 4_555 no
C26 C21 3.5364(17) 4_554 no
C26 C1 3.5900(18) 4_554 no
C1 H26 2.8700 4_555 no
C2 H26 2.6700 . no
C2 H16 2.7900 . no
C3 H15 3.0300 1_565 no
C4 H25 2.6700 . no
C11 H15 3.0300 4_545 no
C12 H15 2.8900 4_545 no
C12 H15 3.0500 1_565 no
C13 H15 3.0900 4_545 no
C15 H12 3.1000 4_554 no
C15 H3 3.0500 1_545 no
C15 H12 3.0600 1_545 no
C16 H2 2.8100 . no
C16 H3 2.6600 4_554 no
C21 H26 3.0400 4_555 no
C22 H25 3.0200 4_555 no
C23 H25 3.0300 4_555 no
C24 H4C 3.0000 4_555 no
C25 H4B 3.1000 . no
C25 H4C 2.8400 . no
C26 H2 2.6900 . no
H2 C16 2.8100 . no
H2 C26 2.6900 . no
H2 H16 2.2700 . no
H2 H26 2.0900 . no
H2 O1 2.9100 4_554 no
H3 O1 2.4200 . no
H3 C15 3.0500 1_565 no
H3 H12 2.3500 . no
H3 C16 2.6600 4_555 no
H3 H16 2.4700 4_555 no
H4A S1 3.0100 2_544 no
H4B C25 3.1000 . no
H4C C25 2.8400 . no
H4C H25 2.1900 . no
H4C S1 3.0600 4_554 no
H4C C24 3.0000 4_554 no
H12 C15 3.0600 1_565 no
H12 H3 2.3500 . no
H12 C15 3.1000 4_555 no
H13 F1 2.6300 2_655 no
H15 C3 3.0300 1_545 no
H15 C12 3.0500 1_545 no
H15 C11 3.0300 4_544 no
H15 C12 2.8900 4_544 no
H15 C13 3.0900 4_544 no
H16 O1 2.8900 1_545 no
H16 C2 2.7900 . no
H16 H2 2.2700 . no
H16 O1 2.7800 4_554 no
H16 H3 2.4700 4_554 no
H22 O1 2.4400 . no
H23 S1 3.1200 4_565 no
H25 C4 2.6700 . no
H25 H4C 2.1900 . no
H25 C22 3.0200 4_554 no
H25 C23 3.0300 4_554 no
H26 C2 2.6700 . no
H26 H2 2.0900 . no
H26 C1 2.8700 4_554 no
H26 C21 3.0400 4_554 no

loop_
_geom_hbond_atom_site_label_D
_geom_hbond_atom_site_label_H
_geom_hbond_atom_site_label_A
_geom_hbond_site_symmetry_A
_geom_hbond_distance_DH
_geom_hbond_distance_HA
_geom_hbond_distance_DA
_geom_hbond_angle_DHA
_geom_hbond_publ_flag
C3 H3 O1 . 0.95 2.42 2.7860(18) 102 yes
C12 H12 Cg1 4_555 0.95 2.95 3.6803(16) 134 yes
C15 H15 Cg1 4_544 0.95 2.87 3.5494(16) 129 yes
C25 H25 Cg2 4_554 0.95 2.88 3.5407(15) 127 yes

loop_
_geom_torsion_atom_site_label_1
_geom_torsion_atom_site_label_2
_geom_torsion_atom_site_label_3
_geom_torsion_atom_site_label_4
_geom_torsion
_geom_torsion_publ_flag
C4 S1 C24 C23 -155.77(10) no
C4 S1 C24 C25 24.79(13) no
O1 C1 C2 C3 -5.5(2) no
C21 C1 C2 C3 175.08(12) no
O1 C1 C21 C22 3.39(18) no
O1 C1 C21 C26 -173.80(12) no
C2 C1 C21 C22 -177.22(12) no
C2 C1 C21 C26 5.60(18) no
C1 C2 C3 C11 -178.78(13) no
C2 C3 C11 C12 172.54(15) no
C2 C3 C11 C16 -5.9(2) no
C3 C11 C12 C13 -177.20(13) no
C16 C11 C12 C13 1.3(2) no
C3 C11 C16 C15 176.76(13) no
C12 C11 C16 C15 -1.7(2) no
C11 C12 C13 C14 -0.3(2) no
C12 C13 C14 F1 -179.65(13) no
C12 C13 C14 C15 -0.4(2) no
F1 C14 C15 C16 179.30(13) no
C13 C14 C15 C16 0.1(2) no
C14 C15 C16 C11 1.0(2) no
C1 C21 C22 C23 -177.24(11) no
C26 C21 C22 C23 0.08(18) no
C1 C21 C26 C25 177.44(12) no
C22 C21 C26 C25 0.26(19) no
C21 C22 C23 C24 -0.13(19) no
C22 C23 C24 S1 -179.63(10) no
C22 C23 C24 C25 -0.16(18) no
S1 C24 C25 C26 179.91(10) no
C23 C24 C25 C26 0.48(19) no
C24 C25 C26 C21 -0.5(2) no

loop_
_cod_related_entry_id
_cod_related_entry_database
_cod_related_entry_code
1 ChemSpider 4526851
